data_2235452
loop_
_publ_author_name
'Uebler, Jacob W.'
'LaDuca, Robert L.'

_publ_section_title
;
 Diaquabis[<i>N</i>-(pyridin-4-yl)isonicotinamide-\k<i>N</i>]bis(thiocyanato-\k<i>N</i>)cobalt(II)
;
_journal_coeditor_code HB6817
_journal_issue 7
_journal_name_full 'Acta Crystallographica Section E'
_journal_page_first m867
_journal_paper_doi 10.1107/S1600536812024105
_journal_volume 68
_journal_year 2012
_chemical_formula_iupac '[Co (N C S)2 (C11 H9 N3 O)2 (H2 O)2]'
_chemical_formula_moiety 'C24 H22 Co N8 O4 S2'
_chemical_formula_sum 'C24 H22 Co N8 O4 S2'
_chemical_formula_weight 609.55
_chemical_name_systematic
;
Diaquabis[<i>N</i>-(pyridin-4-yl)isonicotinamide-
\k<i>N</i>]bis(thiocyanato-\k<i>N</i>)cobalt(II)
;
_space_group_IT_number 2
_symmetry_cell_setting triclinic
_symmetry_space_group_name_Hall '-P 1'
_symmetry_space_group_name_H-M 'P -1'
_atom_sites_solution_hydrogens geom
_atom_sites_solution_primary direct
_atom_sites_solution_secondary difmap
_audit_creation_method SHELXL-97
_cell_angle_alpha 81.4330(10)
_cell_angle_beta 76.3430(10)
_cell_angle_gamma 71.6970(10)
_cell_formula_units_Z 1
_cell_length_a 7.0651(4)
_cell_length_b 9.3943(5)
_cell_length_c 10.5943(6)
_cell_measurement_reflns_used 7965
_cell_measurement_temperature 173(2)
_cell_measurement_theta_max 25.27
_cell_measurement_theta_min 2.29
_cell_volume 646.58(6)
_computing_cell_refinement 'SAINT (Bruker, 2006)'
_computing_data_collection 'APEX2 (Bruker, 2006)'
_computing_data_reduction 'SAINT (Bruker, 2006)'
_computing_molecular_graphics 'SHELXTL (Sheldrick, 2008)'
_computing_publication_material 'SHELXTL (Sheldrick, 2008)'
_computing_structure_refinement 'SHELXL97 (Sheldrick, 2008)'
_computing_structure_solution 'SHELXS97 (Sheldrick, 2008)'
_diffrn_ambient_temperature 173(2)
_diffrn_measured_fraction_theta_full 1.000
_diffrn_measured_fraction_theta_max 0.999
_diffrn_measurement_device_type 'Bruker APEXII CCD'
_diffrn_measurement_method '\f and \w scans'
_diffrn_radiation_monochromator graphite
_diffrn_radiation_source 'fine-focus sealed tube'
_diffrn_radiation_type MoK\a
_diffrn_radiation_wavelength 0.71073
_diffrn_reflns_av_R_equivalents 0.0211
_diffrn_reflns_av_sigmaI/netI 0.0162
_diffrn_reflns_limit_h_max 8
_diffrn_reflns_limit_h_min -8
_diffrn_reflns_limit_k_max 11
_diffrn_reflns_limit_k_min -11
_diffrn_reflns_limit_l_max 12
_diffrn_reflns_limit_l_min -12
_diffrn_reflns_number 10537
_diffrn_reflns_theta_full 25.00
_diffrn_reflns_theta_max 25.27
_diffrn_reflns_theta_min 1.98
_exptl_absorpt_coefficient_mu 0.874
_exptl_absorpt_correction_T_max 0.8728
_exptl_absorpt_correction_T_min 0.7783
_exptl_absorpt_correction_type multi-scan
_exptl_absorpt_process_details '(SADABS; Sheldrick, 1996)'
_exptl_crystal_colour pink
_exptl_crystal_density_diffrn 1.565
_exptl_crystal_density_method 'not measured'
_exptl_crystal_description prism
_exptl_crystal_F_000 313
_exptl_crystal_size_max 0.30
_exptl_crystal_size_mid 0.19
_exptl_crystal_size_min 0.16
_refine_diff_density_max 1.065
_refine_diff_density_min -0.329
_refine_ls_extinction_method none
_refine_ls_goodness_of_fit_ref 1.056
_refine_ls_hydrogen_treatment mixed
_refine_ls_matrix_type full
_refine_ls_number_parameters 187
_refine_ls_number_reflns 2348
_refine_ls_number_restraints 4
_refine_ls_restrained_S_all 1.056
_refine_ls_R_factor_all 0.0324
_refine_ls_R_factor_gt 0.0305
_refine_ls_shift/su_max 0.000
_refine_ls_shift/su_mean 0.000
_refine_ls_structure_factor_coef Fsqd
_refine_ls_weighting_details 'calc w=1/[\s^2^(Fo^2^)+(0.0374P)^2^+0.6702P] where P=(Fo^2^+2Fc^2^)/3'
_refine_ls_weighting_scheme calc
_refine_ls_wR_factor_gt 0.0769
_refine_ls_wR_factor_ref 0.0786
_reflns_number_gt 2224
_reflns_number_total 2348
_reflns_threshold_expression I>2\s(I)
_cod_data_source_file hb6817.cif
_cod_data_source_block I
_cod_database_code 2235452
_cod_database_fobs_code 2235452

loop_
_symmetry_equiv_pos_as_xyz
'x, y, z'
'-x, -y, -z'

loop_
_atom_site_type_symbol
_atom_site_label
_atom_site_fract_x
_atom_site_fract_y
_atom_site_fract_z
_atom_site_U_iso_or_equiv
_atom_site_adp_type
_atom_site_calc_flag
_atom_site_refinement_flags
_atom_site_occupancy
_atom_site_symmetry_multiplicity
Co Co1 0.5000 1.0000 0.5000 0.01560(12) Uani d S 1 2
S S1 0.01686(8) 0.77868(6) 0.79444(5) 0.02645(15) Uani d . 1 1
O O1 0.7779(2) 0.86741(18) 0.54694(15) 0.0256(3) Uani d D 1 1
H H1A 0.815(4) 0.861(3) 0.6164(18) 0.031 Uiso d D 1 1
H H1B 0.879(3) 0.847(3) 0.4857(19) 0.031 Uiso d D 1 1
O O2 0.5678(2) 0.71752(16) -0.10588(14) 0.0266(3) Uani d . 1 1
N N1 0.5585(3) 0.86061(19) 0.34441(16) 0.0198(4) Uani d . 1 1
N N2 0.7178(3) 0.5618(2) 0.05144(18) 0.0283(4) Uani d D 1 1
H H2N 0.790(4) 0.462(2) 0.066(2) 0.034 Uiso d D 1 1
N N3 0.9194(3) 0.2524(2) -0.34165(17) 0.0246(4) Uani d . 1 1
N N4 0.3440(3) 0.8620(2) 0.62833(17) 0.0247(4) Uani d . 1 1
C C1 0.5605(3) 0.9145(2) 0.2200(2) 0.0246(5) Uani d . 1 1
H H1 0.5281 1.0203 0.2002 0.030 Uiso calc R 1 1
C C2 0.6077(4) 0.8233(3) 0.1186(2) 0.0301(5) Uani d . 1 1
H H2 0.6058 0.8663 0.0317 0.036 Uiso calc R 1 1
C C3 0.6578(3) 0.6679(3) 0.1461(2) 0.0263(5) Uani d . 1 1
C C4 0.6567(3) 0.6116(3) 0.2740(2) 0.0280(5) Uani d . 1 1
H H4 0.6907 0.5062 0.2965 0.034 Uiso calc R 1 1
C C5 0.6054(3) 0.7106(2) 0.3685(2) 0.0248(5) Uani d . 1 1
H H5 0.6031 0.6702 0.4564 0.030 Uiso calc R 1 1
C C6 0.8466(3) 0.3991(3) -0.3756(2) 0.0273(5) Uani d . 1 1
H H6 0.8510 0.4297 -0.4656 0.033 Uiso calc R 1 1
C C7 0.7661(3) 0.5084(3) -0.2891(2) 0.0273(5) Uani d . 1 1
H H7 0.7144 0.6110 -0.3187 0.033 Uiso calc R 1 1
C C8 0.7621(3) 0.4658(2) -0.1579(2) 0.0243(5) Uani d . 1 1
C C9 0.8341(3) 0.3146(3) -0.1199(2) 0.0270(5) Uani d . 1 1
H H9 0.8317 0.2813 -0.0305 0.032 Uiso calc R 1 1
C C10 0.9102(3) 0.2119(2) -0.2148(2) 0.0261(5) Uani d . 1 1
H H10 0.9578 0.1081 -0.1879 0.031 Uiso calc R 1 1
C C11 0.6720(3) 0.5941(3) -0.0696(2) 0.0274(5) Uani d . 1 1
C C12 0.2111(3) 0.8259(2) 0.69719(19) 0.0200(4) Uani d . 1 1

loop_
_atom_site_aniso_label
_atom_site_aniso_U_11
_atom_site_aniso_U_22
_atom_site_aniso_U_33
_atom_site_aniso_U_12
_atom_site_aniso_U_13
_atom_site_aniso_U_23
Co1 0.0173(2) 0.0152(2) 0.0135(2) -0.00330(15) -0.00210(14) -0.00348(14)
S1 0.0252(3) 0.0293(3) 0.0243(3) -0.0109(2) -0.0049(2) 0.0058(2)
O1 0.0213(8) 0.0345(9) 0.0165(7) 0.0012(7) -0.0044(6) -0.0072(6)
O2 0.0319(8) 0.0210(8) 0.0237(8) 0.0009(6) -0.0110(6) -0.0021(6)
N1 0.0195(8) 0.0203(8) 0.0191(8) -0.0032(7) -0.0039(7) -0.0055(7)
N2 0.0317(10) 0.0254(10) 0.0266(10) -0.0055(8) -0.0058(8) -0.0045(8)
N3 0.0220(9) 0.0267(9) 0.0241(9) -0.0042(7) -0.0014(7) -0.0105(7)
N4 0.0288(10) 0.0241(9) 0.0212(9) -0.0094(8) -0.0028(8) -0.0019(7)
C1 0.0270(11) 0.0245(11) 0.0223(11) -0.0054(9) -0.0064(9) -0.0043(8)
C2 0.0321(12) 0.0437(14) 0.0167(10) -0.0123(10) -0.0050(9) -0.0057(9)
C3 0.0195(10) 0.0301(12) 0.0317(12) -0.0087(9) 0.0005(9) -0.0160(9)
C4 0.0282(11) 0.0225(11) 0.0324(12) -0.0051(9) -0.0029(9) -0.0097(9)
C5 0.0271(11) 0.0224(11) 0.0245(11) -0.0051(9) -0.0053(9) -0.0057(9)
C6 0.0287(12) 0.0295(12) 0.0220(11) -0.0059(9) -0.0032(9) -0.0058(9)
C7 0.0270(11) 0.0232(11) 0.0308(12) -0.0064(9) -0.0030(9) -0.0058(9)
C8 0.0173(10) 0.0274(11) 0.0306(11) -0.0098(9) 0.0010(8) -0.0122(9)
C9 0.0264(11) 0.0387(13) 0.0179(10) -0.0121(10) -0.0025(8) -0.0059(9)
C10 0.0261(11) 0.0228(11) 0.0279(11) -0.0039(9) -0.0051(9) -0.0048(9)
C11 0.0247(11) 0.0328(13) 0.0265(11) -0.0130(10) -0.0024(9) -0.0027(9)
C12 0.0246(11) 0.0158(9) 0.0195(10) -0.0030(8) -0.0081(9) -0.0016(8)

loop_
_atom_type_symbol
_atom_type_description
_atom_type_scat_dispersion_real
_atom_type_scat_dispersion_imag
_atom_type_scat_source
C C 0.0033 0.0016 'International Tables Vol C Tables 4.2.6.8 and 6.1.1.4'
H H 0.0000 0.0000 'International Tables Vol C Tables 4.2.6.8 and 6.1.1.4'
N N 0.0061 0.0033 'International Tables Vol C Tables 4.2.6.8 and 6.1.1.4'
O O 0.0106 0.0060 'International Tables Vol C Tables 4.2.6.8 and 6.1.1.4'
S S 0.1246 0.1234 'International Tables Vol C Tables 4.2.6.8 and 6.1.1.4'
Co Co 0.3494 0.9721 'International Tables Vol C Tables 4.2.6.8 and 6.1.1.4'

loop_
_geom_angle_atom_site_label_1
_geom_angle_atom_site_label_2
_geom_angle_atom_site_label_3
_geom_angle_site_symmetry_1
_geom_angle_site_symmetry_3
_geom_angle
O1 Co1 O1 . 2_676 180.0
O1 Co1 N4 . 2_676 88.84(7)
O1 Co1 N4 2_676 2_676 91.16(7)
O1 Co1 N4 . . 91.16(7)
O1 Co1 N4 2_676 . 88.84(7)
N4 Co1 N4 2_676 . 180.0
O1 Co1 N1 . 2_676 91.88(6)
O1 Co1 N1 2_676 2_676 88.12(6)
N4 Co1 N1 2_676 2_676 91.27(7)
N4 Co1 N1 . 2_676 88.73(7)
O1 Co1 N1 . . 88.12(6)
O1 Co1 N1 2_676 . 91.88(6)
N4 Co1 N1 2_676 . 88.73(7)
N4 Co1 N1 . . 91.27(7)
N1 Co1 N1 2_676 . 180.0
Co1 O1 H1A . . 127.1(18)
Co1 O1 H1B . . 117.5(17)
H1A O1 H1B . . 110(2)
C1 N1 C5 . . 116.63(18)
C1 N1 Co1 . . 123.33(14)
C5 N1 Co1 . . 119.97(14)
C11 N2 C3 . . 124.0(2)
C11 N2 H2N . . 112.7(16)
C3 N2 H2N . . 123.3(16)
C10 N3 C6 . . 116.73(18)
C12 N4 Co1 . . 159.23(17)
N1 C1 C2 . . 123.2(2)
N1 C1 H1 . . 118.4
C2 C1 H1 . . 118.4
C1 C2 C3 . . 119.0(2)
C1 C2 H2 . . 120.5
C3 C2 H2 . . 120.5
C4 C3 C2 . . 118.11(19)
C4 C3 N2 . . 117.0(2)
C2 C3 N2 . . 124.9(2)
C5 C4 C3 . . 118.9(2)
C5 C4 H4 . . 120.6
C3 C4 H4 . . 120.6
N1 C5 C4 . . 124.2(2)
N1 C5 H5 . . 117.9
C4 C5 H5 . . 117.9
N3 C6 C7 . . 124.4(2)
N3 C6 H6 . . 117.8
C7 C6 H6 . . 117.8
C6 C7 C8 . . 118.5(2)
C6 C7 H7 . . 120.8
C8 C7 H7 . . 120.8
C9 C8 C7 . . 118.34(19)
C9 C8 C11 . . 126.7(2)
C7 C8 C11 . . 114.90(19)
C8 C9 C10 . . 118.9(2)
C8 C9 H9 . . 120.6
C10 C9 H9 . . 120.6
N3 C10 C9 . . 123.2(2)
N3 C10 H10 . . 118.4
C9 C10 H10 . . 118.4
O2 C11 N2 . . 123.0(2)
O2 C11 C8 . . 121.9(2)
N2 C11 C8 . . 115.1(2)
N4 C12 S1 . . 178.42(19)

loop_
_geom_bond_atom_site_label_1
_geom_bond_atom_site_label_2
_geom_bond_site_symmetry_2
_geom_bond_distance
_geom_bond_publ_flag
Co1 O1 . 2.0964(15) y
Co1 O1 2_676 2.0964(15) ?
Co1 N4 2_676 2.0994(18) ?
Co1 N4 . 2.0994(18) y
Co1 N1 2_676 2.1410(16) ?
Co1 N1 . 2.1410(16) y
S1 C12 . 1.649(2) ?
O1 H1A . 0.825(16) ?
O1 H1B . 0.836(16) ?
O2 C11 . 1.225(3) ?
N1 C1 . 1.338(3) ?
N1 C5 . 1.342(3) ?
N2 C11 . 1.364(3) ?
N2 C3 . 1.418(3) ?
N2 H2N . 0.927(17) ?
N3 C10 . 1.332(3) ?
N3 C6 . 1.337(3) ?
N4 C12 . 1.154(3) ?
C1 C2 . 1.388(3) ?
C1 H1 . 0.9500 ?
C2 C3 . 1.392(3) ?
C2 H2 . 0.9500 ?
C3 C4 . 1.379(3) ?
C4 C5 . 1.376(3) ?
C4 H4 . 0.9500 ?
C5 H5 . 0.9500 ?
C6 C7 . 1.373(3) ?
C6 H6 . 0.9500 ?
C7 C8 . 1.384(3) ?
C7 H7 . 0.9500 ?
C8 C9 . 1.383(3) ?
C8 C11 . 1.518(3) ?
C9 C10 . 1.392(3) ?
C9 H9 . 0.9500 ?
C10 H10 . 0.9500 ?

loop_
_geom_hbond_atom_site_label_D
_geom_hbond_atom_site_label_H
_geom_hbond_atom_site_label_A
_geom_hbond_site_symmetry_A
_geom_hbond_distance_DH
_geom_hbond_distance_HA
_geom_hbond_distance_DA
_geom_hbond_angle_DHA
_geom_hbond_publ_flag
O1 H1A S1 1_655 0.825(16) 2.517(18) 3.3129(16) 162(2) y
O1 H1B N3 2_765 0.836(16) 1.947(18) 2.755(2) 162(2) y
N2 H2N S1 2_666 0.927(17) 2.677(19) 3.540(2) 155(2) y

loop_
_geom_torsion_atom_site_label_1
_geom_torsion_atom_site_label_2
_geom_torsion_atom_site_label_3
_geom_torsion_atom_site_label_4
_geom_torsion_site_symmetry_1
_geom_torsion
O1 Co1 N1 C1 . -124.58(17)
O1 Co1 N1 C1 2_676 55.42(17)
N4 Co1 N1 C1 2_676 -35.70(17)
N4 Co1 N1 C1 . 144.30(17)
N1 Co1 N1 C1 2_676 3E1(4)
O1 Co1 N1 C5 . 52.17(16)
O1 Co1 N1 C5 2_676 -127.83(16)
N4 Co1 N1 C5 2_676 141.05(16)
N4 Co1 N1 C5 . -38.95(16)
N1 Co1 N1 C5 2_676 -16E1(4)
O1 Co1 N4 C12 . 156.5(5)
O1 Co1 N4 C12 2_676 -23.5(5)
N4 Co1 N4 C12 2_676 -13E1(10)
N1 Co1 N4 C12 2_676 64.7(5)
N1 Co1 N4 C12 . -115.3(5)
C5 N1 C1 C2 . 0.1(3)
Co1 N1 C1 C2 . 176.94(16)
N1 C1 C2 C3 . -0.7(3)
C1 C2 C3 C4 . 0.5(3)
C1 C2 C3 N2 . -177.0(2)
C11 N2 C3 C4 . 159.9(2)
C11 N2 C3 C2 . -22.5(3)
C2 C3 C4 C5 . 0.3(3)
N2 C3 C4 C5 . 178.0(2)
C1 N1 C5 C4 . 0.8(3)
Co1 N1 C5 C4 . -176.15(17)
C3 C4 C5 N1 . -1.0(3)
C10 N3 C6 C7 . 0.5(3)
N3 C6 C7 C8 . 1.1(3)
C6 C7 C8 C9 . -1.8(3)
C6 C7 C8 C11 . 179.56(19)
C7 C8 C9 C10 . 0.9(3)
C11 C8 C9 C10 . 179.4(2)
C6 N3 C10 C9 . -1.5(3)
C8 C9 C10 N3 . 0.8(3)
C3 N2 C11 O2 . -2.7(3)
C3 N2 C11 C8 . 176.58(19)
C9 C8 C11 O2 . -161.6(2)
C7 C8 C11 O2 . 16.8(3)
C9 C8 C11 N2 . 19.1(3)
C7 C8 C11 N2 . -162.41(19)
Co1 N4 C12 S1 . 7(8)
